data_1507505
loop_
_publ_author_name
'Ballester, Pablo'
'Cap\'o, Magdalena'
'Costa, Antoni'
'Dey\`a, Pere M.'
'Gomila, Rosa'
'Decken, Andreas'
'Deslongchamps, Ghislain'

_publ_section_title
;
 Selective Binding ofcis-1,3,5-Cyclohexane Tricarboxylic Acid vs Its
 EpimerictransIsomer by a Tripodal Amidopyridine Receptor; Crystal
 Structures of the 1:1 Complexes
;
_journal_issue 2
_journal_name_full 'Organic Letters'
_journal_page_first 267
_journal_paper_doi 10.1021/ol0069148
_journal_volume 3
_journal_year 2001
_chemical_formula_sum 'C71 H84 N6 O9'
_chemical_formula_weight 1165.44
_chemical_name_systematic
;
  ?
;
_space_group_IT_number 15
_symmetry_space_group_name_Hall '-C 2yc'
_symmetry_space_group_name_H-M 'C 1 2/c 1'
_atom_sites_solution_hydrogens geom
_atom_sites_solution_primary direct
_atom_sites_solution_secondary difmap
_audit_creation_method SHELXL
_cell_angle_alpha 90.00
_cell_angle_beta 95.776(4)
_cell_angle_gamma 90.00
_cell_formula_units_Z 8
_cell_length_a 17.264(2)
_cell_length_b 29.223(3)
_cell_length_c 28.645(3)
_cell_measurement_temperature 293(2)
_cell_volume 14378(3)
_computing_structure_refinement 'SHELXL-93 (Sheldrick, 1993)'
_computing_structure_solution 'SHELXS-86 (Sheldrick, 1990)'
_diffrn_ambient_temperature 293(2)
_diffrn_radiation_monochromator graphite
_diffrn_radiation_source 'fine-focus sealed tube'
_diffrn_radiation_type MoK\a
_diffrn_radiation_wavelength 0.71073
_diffrn_reflns_av_R_equivalents 0.1547
_diffrn_reflns_av_sigmaI/netI 0.1974
_diffrn_reflns_limit_h_max 22
_diffrn_reflns_limit_h_min -22
_diffrn_reflns_limit_k_max 37
_diffrn_reflns_limit_k_min -34
_diffrn_reflns_limit_l_max 37
_diffrn_reflns_limit_l_min -34
_diffrn_reflns_number 65163
_diffrn_reflns_theta_max 27.49
_diffrn_reflns_theta_min 1.38
_exptl_absorpt_coefficient_mu 0.071
_exptl_crystal_density_diffrn 1.077
_exptl_crystal_F_000 4992
_refine_diff_density_max 0.606
_refine_diff_density_min -0.342
_refine_diff_density_rms 0.073
_refine_ls_extinction_method none
_refine_ls_goodness_of_fit_all 1.033
_refine_ls_goodness_of_fit_obs 1.324
_refine_ls_matrix_type full
_refine_ls_number_parameters 779
_refine_ls_number_reflns 16332
_refine_ls_number_restraints 17
_refine_ls_restrained_S_all 1.048
_refine_ls_restrained_S_obs 1.324
_refine_ls_R_factor_all 0.3265
_refine_ls_R_factor_obs 0.1200
_refine_ls_shift/esd_max -1.191
_refine_ls_shift/esd_mean 0.036
_refine_ls_structure_factor_coef Fsqd
_refine_ls_weighting_details 'w=1/[\s^2^(Fo^2^)+(0.2000P)^2^+10.0000P] where P=(Fo^2^+2Fc^2^)/3''
_refine_ls_weighting_scheme calc
_refine_ls_wR_factor_all 0.4491
_refine_ls_wR_factor_obs 0.3098
_reflns_number_observed 4857
_reflns_number_total 16360
_reflns_observed_criterion >2sigma(I)
_cod_data_source_file ol0069148.cif
_cod_data_source_block tcta
_cod_depositor_comments
;
The following automatic conversions were performed:

'_refine_ls_weighting_scheme' value 'calc
w=1/[\s^2^(Fo^2^)+(0.2000P)^2^+10.0000P] where P=(Fo^2^+2Fc^2^)/3''
was changed to 'calc'. New tag '_refine_ls_weighting_details' was
created. The value of the new tag was set to
'w=1/[\s^2^(Fo^2^)+(0.2000P)^2^+10.0000P] where P=(Fo^2^+2Fc^2^)/3''.

Automatic conversion script
Id: cif_fix_values 3143 2015-03-26 13:38:13Z robertas 
;
_cod_original_cell_volume 14378.2(27)
_cod_database_code 1507505

loop_
_symmetry_equiv_pos_as_xyz
'x, y, z'
'-x, y, -z+1/2'
'x+1/2, y+1/2, z'
'-x+1/2, y+1/2, -z+1/2'
'-x, -y, -z'
'x, -y, z-1/2'
'-x+1/2, -y+1/2, -z'
'x+1/2, -y+1/2, z-1/2'

loop_
_atom_site_aniso_label
_atom_site_aniso_U_11
_atom_site_aniso_U_22
_atom_site_aniso_U_33
_atom_site_aniso_U_23
_atom_site_aniso_U_13
_atom_site_aniso_U_12
C1 0.049(3) 0.046(4) 0.057(4) 0.009(3) 0.000(3) -0.001(3)
C2 0.049(3) 0.055(4) 0.057(4) 0.004(3) 0.004(3) -0.002(3)
C3 0.047(3) 0.061(4) 0.047(4) 0.009(3) 0.001(3) -0.004(3)
C4 0.049(3) 0.053(4) 0.054(4) 0.002(3) -0.003(3) -0.002(3)
C5 0.050(3) 0.057(4) 0.044(4) 0.000(3) 0.003(3) 0.000(3)
C6 0.043(3) 0.058(4) 0.064(4) 0.007(3) 0.002(3) -0.001(3)
C10 0.046(3) 0.056(4) 0.058(4) 0.000(3) -0.006(3) 0.004(3)
C11 0.055(4) 0.064(4) 0.060(4) -0.002(3) 0.000(3) -0.004(3)
C12 0.055(4) 0.074(5) 0.052(4) 0.002(3) -0.006(3) -0.006(3)
C13 0.075(5) 0.075(5) 0.061(5) -0.001(4) -0.016(4) -0.011(4)
C14 0.055(4) 0.067(5) 0.071(5) 0.005(4) -0.002(3) -0.006(3)
C15 0.050(4) 0.066(4) 0.060(4) 0.005(3) -0.002(3) 0.001(3)
C16 0.063(4) 0.099(6) 0.076(5) -0.002(4) -0.003(3) -0.028(4)
C17 0.105(7) 0.090(7) 0.197(11) 0.035(7) 0.029(7) -0.023(5)
C18 0.121(7) 0.117(8) 0.169(10) 0.021(7) 0.028(7) -0.038(6)
C20 0.070(4) 0.083(6) 0.067(5) -0.002(4) -0.005(4) -0.006(4)
O21 0.136(5) 0.114(5) 0.068(4) -0.020(3) 0.006(3) -0.048(4)
N22 0.083(4) 0.095(5) 0.053(4) -0.012(3) 0.003(3) -0.018(3)
C23 0.068(4) 0.096(6) 0.064(5) -0.014(5) 0.009(4) -0.007(4)
N24 0.109(5) 0.093(5) 0.069(5) 0.010(4) 0.034(4) -0.001(4)
C25 0.141(8) 0.110(8) 0.090(7) -0.001(6) 0.043(6) 0.011(6)
C26 0.131(8) 0.132(9) 0.085(7) -0.003(7) 0.043(6) 0.001(6)
C27 0.096(6) 0.138(9) 0.075(7) -0.031(6) 0.028(5) -0.004(6)
C28 0.082(5) 0.114(7) 0.072(6) -0.021(5) 0.013(4) -0.010(4)
C29 0.293(17) 0.103(9) 0.155(11) 0.026(8) 0.088(11) -0.009(9)
C30 0.042(3) 0.059(4) 0.058(4) 0.003(3) 0.002(3) -0.007(3)
C31 0.051(3) 0.056(4) 0.062(4) 0.001(3) 0.004(3) 0.000(3)
C32 0.043(3) 0.062(4) 0.067(4) 0.001(3) 0.001(3) 0.002(3)
C33 0.042(3) 0.080(5) 0.088(5) 0.013(4) 0.001(3) -0.005(4)
C34 0.054(4) 0.063(5) 0.102(6) 0.017(4) 0.003(4) -0.001(4)
C35 0.051(4) 0.058(4) 0.084(5) 0.001(4) 0.000(3) -0.003(3)
C36 0.072(5) 0.075(6) 0.144(9) 0.004(5) -0.010(5) 0.002(4)
C37 0.150(9) 0.089(7) 0.179(12) -0.021(7) 0.030(8) 0.027(6)
C38 0.189(12) 0.153(12) 0.208(14) 0.014(10) 0.050(10) 0.049(9)
C40 0.046(4) 0.079(5) 0.068(5) -0.003(4) 0.004(3) -0.007(4)
O41 0.049(3) 0.083(3) 0.113(4) -0.002(3) -0.010(3) -0.003(2)
N42 0.052(3) 0.067(4) 0.083(4) 0.002(3) -0.012(3) -0.010(3)
C43 0.055(4) 0.070(5) 0.072(5) 0.005(4) 0.008(3) -0.010(4)
N44 0.056(3) 0.079(4) 0.082(4) 0.005(3) 0.000(3) -0.018(3)
C45 0.081(5) 0.067(5) 0.101(6) -0.001(4) 0.008(4) -0.012(4)
C46 0.077(5) 0.080(6) 0.092(6) -0.015(5) 0.007(4) -0.029(4)
C47 0.058(4) 0.086(6) 0.088(6) -0.010(5) -0.001(4) -0.016(4)
C48 0.050(4) 0.074(5) 0.085(5) -0.002(4) -0.003(3) -0.010(3)
C49 0.121(7) 0.071(6) 0.191(11) 0.020(6) -0.041(7) -0.027(5)
C50 0.052(3) 0.048(4) 0.059(4) 0.001(3) 0.000(3) -0.005(3)
C51 0.056(4) 0.060(4) 0.057(4) 0.002(3) 0.005(3) -0.006(3)
C52 0.053(4) 0.057(4) 0.070(5) -0.001(3) 0.011(3) 0.004(3)
C53 0.085(5) 0.067(5) 0.057(5) -0.003(4) 0.005(4) 0.011(4)
C54 0.102(5) 0.057(4) 0.058(5) -0.010(4) 0.004(4) 0.002(4)
C55 0.074(4) 0.055(4) 0.059(5) -0.002(3) -0.003(3) -0.004(3)
C56 0.174(9) 0.113(7) 0.063(6) -0.015(5) -0.011(6) 0.044(7)
C57A 0.227(21) 0.234(22) 0.056(10) 0.004(12) 0.008(12) 0.065(17)
C58A 0.336(33) 0.363(36) 0.055(11) 0.017(15) -0.001(15) 0.129(28)
C60 0.062(4) 0.049(4) 0.087(6) -0.003(4) 0.015(4) 0.003(3)
O61 0.077(3) 0.084(4) 0.089(4) 0.000(3) 0.028(3) 0.019(3)
N62 0.056(3) 0.066(4) 0.067(4) 0.004(3) 0.008(3) 0.011(3)
C63 0.063(4) 0.059(4) 0.067(5) -0.005(4) 0.008(4) 0.012(3)
N64 0.059(3) 0.083(4) 0.070(4) -0.005(3) -0.001(3) 0.017(3)
C65 0.079(5) 0.097(6) 0.076(6) -0.009(4) -0.006(4) 0.019(4)
C66 0.063(5) 0.100(6) 0.099(7) -0.007(5) -0.017(4) 0.018(4)
C67 0.060(5) 0.104(7) 0.110(7) -0.003(5) 0.000(5) 0.008(4)
C68 0.068(5) 0.089(6) 0.100(6) 0.003(5) 0.016(4) 0.007(4)
C69 0.108(7) 0.186(11) 0.087(7) 0.014(7) -0.003(5) 0.024(7)
C70 0.062(4) 0.074(5) 0.075(5) 0.005(4) -0.006(3) -0.011(3)
C71 0.073(4) 0.092(6) 0.063(5) 0.007(4) 0.005(3) 0.001(4)
C72 0.074(5) 0.071(5) 0.077(5) 0.011(4) 0.009(4) -0.001(4)
C73 0.071(4) 0.071(5) 0.087(5) 0.001(4) 0.008(4) -0.007(4)
C74 0.062(4) 0.081(5) 0.082(5) 0.006(4) -0.003(4) -0.008(4)
C75 0.080(5) 0.073(5) 0.098(6) 0.004(5) 0.008(4) 0.000(4)
C76 0.098(6) 0.059(5) 0.110(8) 0.002(6) -0.013(5) -0.010(4)
O77 0.298(11) 0.078(5) 0.120(6) -0.011(4) -0.044(6) -0.019(6)
O78 0.179(6) 0.109(5) 0.072(4) 0.008(3) 0.011(4) 0.007(4)
C79 0.077(5) 0.074(5) 0.074(6) 0.007(4) 0.006(4) -0.005(4)
O80 0.079(4) 0.180(6) 0.100(4) 0.043(4) 0.002(3) 0.024(4)
O81 0.066(3) 0.123(5) 0.082(4) 0.013(3) 0.008(3) 0.000(3)
C82 0.075(5) 0.073(6) 0.119(7) 0.016(5) -0.016(5) -0.009(5)
O83 0.099(4) 0.110(5) 0.196(7) 0.033(5) -0.048(4) -0.040(4)
O84 0.163(7) 0.138(7) 0.506(19) 0.169(10) -0.205(10) -0.077(6)
C85 0.151(21) 0.546(46) 0.493(71) -0.261(45) 0.113(31) -0.064(20)
C86 0.218(25) 0.379(36) 0.497(51) 0.177(35) -0.217(31) -0.074(24)
C87 0.313(29) 0.179(17) 0.345(33) -0.061(19) -0.149(28) -0.043(18)
C88 0.177(13) 0.182(15) 0.225(19) -0.002(13) 0.015(12) 0.009(10)

loop_
_atom_site_label
_atom_site_type_symbol
_atom_site_fract_x
_atom_site_fract_y
_atom_site_fract_z
_atom_site_U_iso_or_equiv
_atom_site_thermal_displace_type
_atom_site_occupancy
_atom_site_calc_flag
_atom_site_refinement_flags
C1 C 0.2290(3) 0.2642(2) 0.4203(2) 0.0508(15) Uani 1 d .
C2 C 0.3095(3) 0.2557(2) 0.4273(2) 0.054(2) Uani 1 d .
H2A H 0.3319(3) 0.2327(2) 0.4089(2) 0.065 Uiso 1 d R
C3 C 0.3567(3) 0.2804(2) 0.4608(2) 0.0519(15) Uani 1 d .
C4 C 0.3232(3) 0.3147(2) 0.4864(2) 0.0526(15) Uani 1 d .
H4A H 0.3553(3) 0.3325(2) 0.5089(2) 0.063 Uiso 1 d R
C5 C 0.2437(3) 0.3235(2) 0.4802(2) 0.0505(15) Uani 1 d .
C6 C 0.1977(3) 0.2977(2) 0.4473(2) 0.055(2) Uani 1 d .
H6A H 0.1427(3) 0.3035(2) 0.4432(2) 0.066 Uiso 1 d R
C10 C 0.1779(3) 0.2383(2) 0.3843(2) 0.054(2) Uani 1 d .
C11 C 0.1989(3) 0.2326(2) 0.3391(2) 0.060(2) Uani 1 d .
H11A H 0.2480(3) 0.2439(2) 0.3310(2) 0.072 Uiso 1 d R
C12 C 0.1495(3) 0.2111(2) 0.3047(2) 0.061(2) Uani 1 d .
C13 C 0.0780(4) 0.1939(2) 0.3172(2) 0.072(2) Uani 1 d .
H13A H 0.0445(4) 0.1781(2) 0.2938(2) 0.086 Uiso 1 d R
C14 C 0.0564(3) 0.1986(2) 0.3624(3) 0.065(2) Uani 1 d .
C15 C 0.1063(3) 0.2213(2) 0.3956(2) 0.059(2) Uani 1 d .
H15A H 0.0919(3) 0.2255(2) 0.4269(2) 0.071 Uiso 1 d R
C16 C -0.0192(4) 0.1784(3) 0.3746(3) 0.080(2) Uani 1 d .
H16A H -0.0356(4) 0.1953(3) 0.4006(3) 0.096 Uiso 1 d R
H16B H -0.0580(4) 0.1821(3) 0.3485(3) 0.096 Uiso 1 d R
C17 C -0.0165(5) 0.1301(3) 0.3870(4) 0.130(4) Uani 1 d .
H17A H 0.0067(5) 0.1141(3) 0.3626(4) 0.156 Uiso 1 d R
H17B H 0.0178(5) 0.1270(3) 0.4154(4) 0.156 Uiso 1 d R
C18 C -0.0927(5) 0.1062(3) 0.3929(4) 0.135(4) Uani 1 d .
H18A H -0.0844(5) 0.0746(3) 0.4009(4) 0.202 Uiso 1 d R
H18B H -0.1270(5) 0.1085(3) 0.3644(4) 0.202 Uiso 1 d R
H18C H -0.1157(5) 0.1215(3) 0.4178(4) 0.202 Uiso 1 d R
C20 C 0.1656(4) 0.2074(3) 0.2553(3) 0.074(2) Uani 1 d .
O21 O 0.1369(3) 0.1768(2) 0.2300(2) 0.106(2) Uani 1 d .
N22 N 0.2101(3) 0.2415(2) 0.2393(2) 0.077(2) Uani 1 d .
H22A H 0.2338(3) 0.2605(2) 0.2610(2) 0.092 Uiso 1 d R
C23 C 0.2232(4) 0.2501(3) 0.1921(3) 0.076(2) Uani 1 d .
N24 N 0.2357(4) 0.2939(2) 0.1823(2) 0.088(2) Uani 1 d .
C25 C 0.2472(6) 0.3054(4) 0.1379(4) 0.111(3) Uani 1 d .
C26 C 0.2457(5) 0.2728(4) 0.1029(3) 0.114(3) Uani 1 d .
H26A H 0.2530(5) 0.2823(4) 0.0715(3) 0.136 Uiso 1 d R
C27 C 0.2353(5) 0.2273(4) 0.1142(3) 0.102(3) Uani 1 d .
H27A H 0.2360(5) 0.2044(4) 0.0902(3) 0.122 Uiso 1 d R
C28 C 0.2234(4) 0.2152(3) 0.1585(3) 0.089(2) Uani 1 d .
H28A H 0.2146(4) 0.1840(3) 0.1668(3) 0.107 Uiso 1 d R
C29 C 0.2565(9) 0.3556(4) 0.1268(4) 0.179(6) Uani 1 d .
H29A H 0.2556(9) 0.3732(4) 0.1551(4) 0.269 Uiso 1 d R
H29B H 0.2153(9) 0.3657(4) 0.1041(4) 0.269 Uiso 1 d R
H29C H 0.3057(9) 0.3598(4) 0.1144(4) 0.269 Uiso 1 d R
C30 C 0.4422(3) 0.2706(2) 0.4679(2) 0.053(2) Uani 1 d .
C31 C 0.4948(3) 0.3065(2) 0.4768(2) 0.056(2) Uani 1 d .
H31A H 0.4755(3) 0.3371(2) 0.4795(2) 0.067 Uiso 1 d R
C32 C 0.5749(3) 0.2987(2) 0.4825(2) 0.057(2) Uani 1 d .
C33 C 0.6011(4) 0.2544(3) 0.4790(2) 0.071(2) Uani 1 d .
H33A H 0.6561(4) 0.2488(3) 0.4832(2) 0.085 Uiso 1 d R
C34 C 0.5507(4) 0.2178(2) 0.4691(3) 0.073(2) Uani 1 d .
C35 C 0.4715(3) 0.2264(2) 0.4645(2) 0.065(2) Uani 1 d .
H35A H 0.4358(3) 0.2016(2) 0.4573(2) 0.078 Uiso 1 d R
C36 C 0.5825(4) 0.1692(3) 0.4612(3) 0.098(3) Uani 1 d .
H36A H 0.6361(4) 0.1668(3) 0.4736(3) 0.118 Uiso 1 d R
H36B H 0.5527(4) 0.1467(3) 0.4760(3) 0.118 Uiso 1 d R
C37 C 0.5731(6) 0.1570(3) 0.4076(4) 0.138(4) Uani 1 d .
H37A H 0.5193(6) 0.1567(3) 0.3954(4) 0.166 Uiso 1 d R
H37B H 0.5995(6) 0.1809(3) 0.3925(4) 0.166 Uiso 1 d R
C38 C 0.6082(7) 0.1105(4) 0.3940(5) 0.181(5) Uani 1 d .
H38A H 0.6054(7) 0.1035(4) 0.3611(5) 0.272 Uiso 1 d R
H38B H 0.5813(7) 0.0873(4) 0.4098(5) 0.272 Uiso 1 d R
H38C H 0.6617(7) 0.1115(4) 0.4069(5) 0.272 Uiso 1 d R
C40 C 0.6330(4) 0.3363(2) 0.4898(2) 0.064(2) Uani 1 d .
O41 O 0.7002(2) 0.3287(2) 0.5049(2) 0.0827(15) Uani 1 d .
N42 N 0.6062(3) 0.3797(2) 0.4782(2) 0.0684(15) Uani 1 d .
H42A H 0.5568(3) 0.3821(2) 0.4649(2) 0.082 Uiso 1 d R
C43 C 0.6470(4) 0.4211(2) 0.4858(2) 0.065(2) Uani 1 d .
N44 N 0.6070(3) 0.4575(2) 0.4670(2) 0.073(2) Uani 1 d .
C45 C 0.6394(4) 0.4994(3) 0.4726(3) 0.083(2) Uani 1 d .
C46 C 0.7122(4) 0.5056(3) 0.4964(3) 0.083(2) Uani 1 d .
H46A H 0.7340(4) 0.5358(3) 0.5003(3) 0.099 Uiso 1 d R
C47 C 0.7516(4) 0.4681(3) 0.5154(3) 0.078(2) Uani 1 d .
H47A H 0.8023(4) 0.4716(3) 0.5322(3) 0.094 Uiso 1 d R
C48 C 0.7202(3) 0.4254(3) 0.5098(2) 0.070(2) Uani 1 d .
H48A H 0.7472(3) 0.3989(3) 0.5227(2) 0.084 Uiso 1 d R
C49 C 0.5915(5) 0.5386(3) 0.4510(4) 0.132(4) Uani 1 d .
H49A H 0.5428(5) 0.5281(3) 0.4355(4) 0.198 Uiso 1 d R
H49B H 0.6213(5) 0.5530(3) 0.4286(4) 0.198 Uiso 1 d R
H49C H 0.5817(5) 0.5603(3) 0.4749(4) 0.198 Uiso 1 d R
C50 C 0.2068(3) 0.3590(2) 0.5084(2) 0.053(2) Uani 1 d .
C51 C 0.1445(3) 0.3845(2) 0.4883(2) 0.058(2) Uani 1 d .
H51A H 0.1293(3) 0.3820(2) 0.4552(2) 0.069 Uiso 1 d R
C52 C 0.1050(3) 0.4145(2) 0.5157(2) 0.059(2) Uani 1 d .
C53 C 0.1285(4) 0.4191(2) 0.5626(2) 0.070(2) Uani 1 d .
H53A H 0.1013(4) 0.4394(2) 0.5817(2) 0.084 Uiso 1 d R
C54 C 0.1918(4) 0.3952(2) 0.5827(2) 0.073(2) Uani 1 d .
C55 C 0.2298(4) 0.3651(2) 0.5558(2) 0.063(2) Uani 1 d .
H55A H 0.2728(4) 0.3477(2) 0.5704(2) 0.076 Uiso 1 d R
C56 C 0.2184(7) 0.3997(3) 0.6358(3) 0.118(3) Uani 1 d D
C57A C 0.1627(11) 0.3794(7) 0.6665(5) 0.173(8) Uani 0.65 d PD
H57A H 0.1109(11) 0.3908(7) 0.6586(5) 0.207 Uiso 0.65 d PR
H57B H 0.1626(11) 0.3469(7) 0.6615(5) 0.207 Uiso 0.65 d PR
C58A C 0.1955(15) 0.3897(10) 0.7186(5) 0.253(14) Uani 0.65 d PD
H58A H 0.1616(15) 0.3757(10) 0.7390(5) 0.379 Uiso 0.65 d PR
H58B H 0.1955(15) 0.4223(10) 0.7229(5) 0.379 Uiso 0.65 d PR
H58C H 0.2474(15) 0.3781(10) 0.7258(5) 0.379 Uiso 0.65 d PR
C57B C 0.2969(13) 0.4180(11) 0.6495(10) 0.140(10) Uiso 0.35 d PD
H57C H 0.3385(13) 0.3983(11) 0.6420(10) 0.168 Uiso 0.35 d PR
H57D H 0.3031(13) 0.4473(11) 0.6351(10) 0.168 Uiso 0.35 d PR
C58B C 0.3080(29) 0.4284(17) 0.7038(12) 0.229(19) Uiso 0.35 d PD
H58D H 0.3566(29) 0.4415(17) 0.7166(12) 0.343 Uiso 0.35 d PR
H58E H 0.3015(29) 0.3989(17) 0.7175(12) 0.343 Uiso 0.35 d PR
H58F H 0.2660(29) 0.4481(17) 0.7106(12) 0.343 Uiso 0.35 d PR
C60 C 0.0315(4) 0.4387(2) 0.4947(3) 0.065(2) Uani 1 d .
O61 O -0.0203(3) 0.4477(2) 0.5191(2) 0.0819(14) Uani 1 d .
N62 N 0.0268(3) 0.4471(2) 0.4471(2) 0.0629(14) Uani 1 d .
H62A H 0.0710(3) 0.4449(2) 0.4331(2) 0.076 Uiso 1 d R
C63 C -0.0398(4) 0.4587(2) 0.4189(3) 0.063(2) Uani 1 d .
N64 N -0.0272(3) 0.4717(2) 0.3757(2) 0.071(2) Uani 1 d .
C65 C -0.0883(5) 0.4800(3) 0.3433(3) 0.085(2) Uani 1 d .
C66 C -0.1633(4) 0.4750(3) 0.3553(3) 0.089(2) Uani 1 d .
H66A H -0.2054(4) 0.4804(3) 0.3314(3) 0.107 Uiso 1 d R
C67 C -0.1765(4) 0.4632(3) 0.3989(3) 0.092(2) Uani 1 d .
H67A H -0.2291(4) 0.4602(3) 0.4067(3) 0.110 Uiso 1 d R
C68 C -0.1152(4) 0.4546(3) 0.4318(3) 0.085(2) Uani 1 d .
H68A H -0.1236(4) 0.4463(3) 0.4633(3) 0.102 Uiso 1 d R
C69 C -0.0695(5) 0.4949(4) 0.2944(3) 0.128(3) Uani 1 d .
H69A H -0.1169(5) 0.5009(4) 0.2750(3) 0.192 Uiso 1 d R
H69B H -0.0416(5) 0.4706(4) 0.2809(3) 0.192 Uiso 1 d R
H69C H -0.0379(5) 0.5220(4) 0.2967(3) 0.192 Uiso 1 d R
C70 C 0.2424(4) 0.1061(2) 0.6796(2) 0.071(2) Uani 1 d .
H70A H 0.2823(4) 0.1116(2) 0.6592(2) 0.085 Uiso 1 d R
C71 C 0.2578(4) 0.0590(2) 0.7011(2) 0.076(2) Uani 1 d .
H71A H 0.2185(4) 0.0531(2) 0.7218(2) 0.091 Uiso 1 d R
H71B H 0.3076(4) 0.0595(2) 0.7193(2) 0.091 Uiso 1 d R
C72 C 0.2577(4) 0.0221(2) 0.6627(2) 0.074(2) Uani 1 d .
H72A H 0.2609(4) -0.0069(2) 0.6784(2) 0.089 Uiso 1 d R
C73 C 0.1807(4) 0.0219(2) 0.6302(3) 0.076(2) Uani 1 d .
H73A H 0.1383(4) 0.0112(2) 0.6465(3) 0.092 Uiso 1 d R
H73B H 0.1863(4) 0.0014(2) 0.6046(3) 0.092 Uiso 1 d R
C74 C 0.1600(4) 0.0692(3) 0.6106(3) 0.076(2) Uani 1 d .
H74A H 0.1977(4) 0.0770(3) 0.5894(3) 0.091 Uiso 1 d R
C75 C 0.1637(4) 0.1068(3) 0.6490(3) 0.084(2) Uani 1 d .
H75A H 0.1562(4) 0.1363(3) 0.6346(3) 0.101 Uiso 1 d R
H75B H 0.1231(4) 0.1017(3) 0.6690(3) 0.101 Uiso 1 d R
C76 C 0.2437(5) 0.1433(3) 0.7152(4) 0.090(2) Uani 1 d .
O77 O 0.2261(6) 0.1823(2) 0.7034(3) 0.170(3) Uani 1 d .
O78 O 0.2625(4) 0.1348(2) 0.7589(2) 0.120(2) Uani 1 d .
C79 C 0.3284(4) 0.0271(3) 0.6372(3) 0.075(2) Uani 1 d .
O80 O 0.3931(3) 0.0158(2) 0.6618(2) 0.120(2) Uani 1 d .
O81 O 0.3284(3) 0.0415(2) 0.5977(2) 0.091(2) Uani 1 d .
C82 C 0.0810(5) 0.0704(3) 0.5824(3) 0.091(2) Uani 1 d .
O83 O 0.0361(3) 0.0362(2) 0.5843(3) 0.139(3) Uani 1 d .
O84 O 0.0590(5) 0.1007(3) 0.5603(5) 0.285(8) Uani 1 d .
C85 C 0.5276(11) 0.1594(12) 0.7716(13) 0.391(30) Uani 1 d .
H85A H 0.5579(11) 0.1319(12) 0.7738(13) 0.470 Uiso 1 d R
H85B H 0.5623(11) 0.1851(12) 0.7719(13) 0.470 Uiso 1 d R
C86 C 0.4809(14) 0.1622(11) 0.8089(13) 0.382(22) Uani 1 d .
H86A H 0.4571(14) 0.1919(11) 0.8057(13) 0.458 Uiso 1 d R
H86B H 0.4390(14) 0.1405(11) 0.8051(13) 0.458 Uiso 1 d R
C87 C 0.5111(15) 0.1619(7) 0.8623(10) 0.291(13) Uani 1 d .
H87A H 0.5234(15) 0.1302(7) 0.8678(10) 0.349 Uiso 1 d R
H87B H 0.5599(15) 0.1780(7) 0.8650(10) 0.349 Uiso 1 d R
C88 C 0.4651(9) 0.1746(6) 0.9031(6) 0.195(7) Uani 1 d .
H88A H 0.4973(9) 0.1688(6) 0.9318(6) 0.292 Uiso 1 d R
H88B H 0.4543(9) 0.2068(6) 0.9004(6) 0.292 Uiso 1 d R
H88C H 0.4171(9) 0.1581(6) 0.9032(6) 0.292 Uiso 1 d R
C90 C -0.0536(73) 0.1027(15) 0.7105(17) 0.900(121) Uiso 0.50 d PD
H90A H -0.0516(73) 0.0941(15) 0.7429(17) 1.350 Uiso 1 d R
H90B H -0.1052(73) 0.0979(15) 0.6956(17) 1.350 Uiso 1 d R
H90C H -0.0174(73) 0.0844(15) 0.6952(17) 1.350 Uiso 1 d R
C91 C -0.0376(35) 0.1545(12) 0.7087(9) 0.420(34) Uiso 0.50 d PD
H91A H 0.0142(35) 0.1601(12) 0.7231(9) 0.504 Uiso 1 d R
H91B H -0.0734(35) 0.1735(12) 0.7234(9) 0.504 Uiso 1 d R
C92 C -0.0372(16) 0.1649(8) 0.6562(8) 0.205(12) Uiso 0.50 d PD
H92A H -0.0904(16) 0.1686(8) 0.6435(8) 0.246 Uiso 1 d R
H92B H -0.0146(16) 0.1401(8) 0.6402(8) 0.246 Uiso 1 d R
C93 C -0.0151(16) 0.2153(8) 0.6550(8) 0.213(12) Uiso 0.50 d PD
H93A H -0.0361(16) 0.2323(8) 0.6280(8) 0.255 Uiso 1 d R
H93B H 0.0385(16) 0.2085(8) 0.6517(8) 0.255 Uiso 1 d R
C94 C 0.0244(47) 0.2261(15) 0.7040(8) 0.666(75) Uiso 0.50 d PD
H94A H 0.0316(47) 0.2070(15) 0.7313(8) 0.799 Uiso 1 d R
H94B H -0.0253(47) 0.2410(15) 0.7031(8) 0.799 Uiso 1 d R
C95 C 0.0620(19) 0.2736(10) 0.6972(11) 0.255(16) Uiso 0.50 d PD
H95A H 0.0493(19) 0.2970(10) 0.6741(11) 0.305 Uiso 1 d R
H95B H 0.1099(19) 0.2591(10) 0.6910(11) 0.305 Uiso 1 d R
C96 C 0.0616(40) 0.2959(14) 0.7460(15) 0.611(66) Uiso 0.50 d PD
H96A H 0.0224(40) 0.3187(14) 0.7489(15) 0.733 Uiso 1 d R
H96B H 0.1119(40) 0.3091(14) 0.7547(15) 0.733 Uiso 1 d R
C97 C 0.0533(48) 0.2545(23) 0.7789(12) 0.607(72) Uiso 0.50 d PD
H97A H 0.0557(48) 0.2635(23) 0.8112(12) 0.910 Uiso 1 d R
H97B H 0.0030(48) 0.2417(23) 0.7693(12) 0.910 Uiso 1 d R
H97C H 0.0928(48) 0.2320(23) 0.7751(12) 0.910 Uiso 1 d R

loop_
_atom_type_symbol
_atom_type_description
_atom_type_scat_dispersion_real
_atom_type_scat_dispersion_imag
_atom_type_scat_source
C C 0.0033 0.0016 'International Tables Vol C Tables 4.2.6.8 and 6.1.1.4'
H H 0.0000 0.0000 'International Tables Vol C Tables 4.2.6.8 and 6.1.1.4'
N N 0.0061 0.0033 'International Tables Vol C Tables 4.2.6.8 and 6.1.1.4'
O O 0.0106 0.0060 'International Tables Vol C Tables 4.2.6.8 and 6.1.1.4'

loop_
_geom_angle_atom_site_label_1
_geom_angle_atom_site_label_2
_geom_angle_atom_site_label_3
_geom_angle
_geom_angle_site_symmetry_1
_geom_angle_site_symmetry_3
C6 C1 C2 118.5(5) . .
C6 C1 C10 120.4(5) . .
C2 C1 C10 121.1(5) . .
C3 C2 C1 120.6(6) . .
C2 C3 C4 119.1(5) . .
C2 C3 C30 119.7(5) . .
C4 C3 C30 121.3(5) . .
C5 C4 C3 121.3(5) . .
C6 C5 C4 118.4(5) . .
C6 C5 C50 119.7(5) . .
C4 C5 C50 121.8(5) . .
C5 C6 C1 122.1(5) . .
C11 C10 C15 119.5(6) . .
C11 C10 C1 120.9(5) . .
C15 C10 C1 119.5(6) . .
C12 C11 C10 121.1(6) . .
C11 C12 C13 118.3(6) . .
C11 C12 C20 123.6(6) . .
C13 C12 C20 118.0(6) . .
C14 C13 C12 121.6(6) . .
C15 C14 C13 118.7(6) . .
C15 C14 C16 121.3(6) . .
C13 C14 C16 119.9(6) . .
C14 C15 C10 120.8(6) . .
C17 C16 C14 115.5(6) . .
C16 C17 C18 117.8(8) . .
O21 C20 N22 122.9(7) . .
O21 C20 C12 121.2(7) . .
N22 C20 C12 115.8(7) . .
C20 N22 C23 126.8(6) . .
C20 N22 O77 61.9(4) . .
C23 N22 O77 169.3(4) . .
N24 C23 C28 122.9(7) . .
N24 C23 N22 114.5(7) . .
C28 C23 N22 122.6(8) . .
C23 N24 C25 118.6(7) . .
C23 N24 O78 61.8(4) . .
C25 N24 O78 169.9(5) . .
N24 C25 C26 121.3(9) . .
N24 C25 C29 118.0(9) . .
C26 C25 C29 120.6(10) . .
C25 C26 C27 118.9(9) . .
C28 C27 C26 120.3(8) . .
C27 C28 C23 117.8(9) . .
C35 C30 C31 118.4(5) . .
C35 C30 C3 121.9(5) . .
C31 C30 C3 119.6(6) . .
C32 C31 C30 121.2(6) . .
C33 C32 C31 118.3(5) . .
C33 C32 C40 118.8(5) . .
C31 C32 C40 122.9(6) . .
C32 C33 C34 122.4(6) . .
C35 C34 C33 118.1(6) . .
C35 C34 C36 121.0(6) . .
C33 C34 C36 120.9(6) . .
C34 C35 C30 121.7(6) . .
C34 C36 C37 110.5(7) . .
C38 C37 C36 116.2(10) . .
O41 C40 N42 122.5(6) . .
O41 C40 C32 121.4(6) . .
N42 C40 C32 116.0(5) . .
C40 N42 C43 127.1(5) . .
C40 N42 O84 67.0(3) . .
C43 N42 O84 152.0(3) . .
N44 C43 C48 122.2(6) . .
N44 C43 N42 112.8(6) . .
C48 C43 N42 125.0(7) . .
C45 N44 C43 118.5(6) . .
C45 N44 O83 155.6(4) . .
C43 N44 O83 67.7(3) . .
N44 C45 C46 121.7(7) . .
N44 C45 C49 115.9(7) . .
C46 C45 C49 122.4(7) . .
C47 C46 C45 118.8(7) . .
C48 C47 C46 120.5(7) . .
C47 C48 C43 118.4(7) . .
C51 C50 C55 118.0(6) . .
C51 C50 C5 120.3(6) . .
C55 C50 C5 121.6(6) . .
C50 C51 C52 120.4(6) . .
C53 C52 C51 119.9(6) . .
C53 C52 C60 119.6(6) . .
C51 C52 C60 120.2(6) . .
C52 C53 C54 120.5(6) . .
C53 C54 C55 119.5(6) . .
C53 C54 C56 121.0(7) . .
C55 C54 C56 119.4(7) . .
C54 C55 C50 121.7(6) . .
C57B C56 C57A 128.2(15) . .
C57B C56 C54 117.8(14) . .
C57A C56 C54 113.6(9) . .
C56 C57A C58A 107.0(15) . .
C56 C57B C58B 110.5(25) . .
O61 C60 N62 123.7(6) . .
O61 C60 C52 120.4(7) . .
N62 C60 C52 115.8(5) . .
C63 N62 C60 125.8(5) . .
C63 N62 O81 132.5(3) . .
C60 N62 O81 62.9(3) . .
N64 C63 N62 114.1(5) . .
N64 C63 C68 121.0(7) . .
N62 C63 C68 124.7(7) . .
C63 N64 C65 119.8(6) . .
C63 N64 O80 55.1(3) . .
C65 N64 O80 137.7(4) . .
N64 C65 C66 119.8(8) . .
N64 C65 C69 117.0(7) . .
C66 C65 C69 123.3(8) . .
C67 C66 C65 120.8(7) . .
C66 C67 C68 119.8(7) . .
C67 C68 C63 118.8(8) . .
C76 C70 C71 113.2(7) . .
C76 C70 C75 109.3(6) . .
C71 C70 C75 110.6(6) . .
C70 C71 C72 110.9(6) . .
C79 C72 C71 109.9(6) . .
C79 C72 C73 113.7(6) . .
C71 C72 C73 111.9(6) . .
C74 C73 C72 112.0(6) . .
C82 C74 C73 112.6(6) . .
C82 C74 C75 109.5(6) . .
C73 C74 C75 113.0(6) . .
C70 C75 C74 111.3(6) . .
O77 C76 O78 118.9(9) . .
O77 C76 C70 120.4(9) . .
O78 C76 C70 120.7(8) . .
C76 O77 N22 112.2(6) . .
C76 O78 N24 13.7(5) . .
O81 C79 O80 120.9(7) . .
O81 C79 C72 124.8(7) . .
O80 C79 C72 114.3(7) . .
C79 O80 N64 40.1(4) . .
C79 O81 N62 124.8(5) . .
O84 C82 O83 117.9(8) . .
O84 C82 C74 123.4(8) . .
O83 C82 C74 118.7(8) . .
C82 O83 N44 9.4(5) . .
C82 O84 N42 112.7(6) . .
C86 C85 C85 105.4(23) . 2_656
C85 C86 C87 125.8(25) . .
C88 C87 C86 126.9(25) . .
C92 C91 C90 104.2(9) . .
C93 C92 C91 103.8(9) . .
C94 C93 C92 105.6(9) . .
C97 C94 C93 94.2(48) 2_556 .
C97 C94 C95 87.3(30) 2_556 .
C93 C94 C95 102.9(11) . .
C96 C95 C94 102.9(9) . .
C95 C96 C97 103.3(9) . .
C94 C97 C96 133.2(65) 2_556 .

loop_
_geom_bond_atom_site_label_1
_geom_bond_atom_site_label_2
_geom_bond_distance
_geom_bond_site_symmetry_2
C1 C6 1.391(8) .
C1 C2 1.406(7) .
C1 C10 1.492(8) .
C2 C3 1.394(8) .
C3 C4 1.401(8) .
C3 C30 1.497(8) .
C4 C5 1.390(7) .
C5 C6 1.390(8) .
C5 C50 1.496(8) .
C10 C11 1.390(8) .
C10 C15 1.401(8) .
C11 C12 1.386(8) .
C12 C13 1.411(8) .
C12 C20 1.474(9) .
C13 C14 1.390(9) .
C14 C15 1.388(8) .
C14 C16 1.505(8) .
C16 C17 1.456(10) .
C17 C18 1.514(11) .
C20 O21 1.222(8) .
C20 N22 1.367(9) .
N22 C23 1.416(9) .
N22 O77 13.381(9) .
C23 N24 1.331(9) .
C23 C28 1.401(10) .
N24 C25 1.350(10) .
N24 O78 17.119(9) .
C25 C26 1.382(12) .
C25 C29 1.515(13) .
C26 C27 1.387(12) .
C27 C28 1.351(11) .
C30 C35 1.392(8) .
C30 C31 1.396(8) .
C31 C32 1.395(8) .
C32 C33 1.378(8) .
C32 C40 1.487(8) .
C33 C34 1.391(9) .
C34 C35 1.385(8) .
C34 C36 1.546(10) .
C36 C37 1.568(13) .
C37 C38 1.552(14) .
C40 O41 1.216(7) .
C40 N42 1.380(8) .
N42 C43 1.407(8) .
N42 O84 12.873(10) .
C43 N44 1.350(8) .
C43 C48 1.381(9) .
N44 C45 1.348(9) .
N44 O83 16.329(8) .
C45 C46 1.380(10) .
C45 C49 1.510(11) .
C46 C47 1.373(10) .
C47 C48 1.364(9) .
C50 C51 1.387(8) .
C50 C55 1.389(8) .
C51 C52 1.400(8) .
C52 C53 1.371(9) .
C52 C60 1.522(9) .
C53 C54 1.373(9) .
C54 C55 1.379(9) .
C54 C56 1.547(11) .
C56 C57B 1.47(2) .
C56 C57A 1.490(15) .
C57A C58A 1.57(2) .
C57B C58B 1.58(2) .
C60 O61 1.216(7) .
C60 N62 1.380(8) .
N62 C63 1.379(8) .
N62 O81 13.480(8) .
C63 N64 1.334(8) .
C63 C68 1.392(9) .
N64 C65 1.356(9) .
N64 O80 16.892(8) .
C65 C66 1.380(10) .
C65 C69 1.531(11) .
C66 C67 1.339(10) .
C67 C68 1.368(10) .
C70 C76 1.490(11) .
C70 C71 1.519(9) .
C70 C75 1.541(9) .
C71 C72 1.539(9) .
C72 C79 1.490(9) .
C72 C73 1.544(9) .
C73 C74 1.520(9) .
C74 C82 1.514(10) .
C74 C75 1.552(10) .
C76 O77 1.221(9) .
C76 O78 1.285(10) .
C79 O81 1.208(8) .
C79 O80 1.302(8) .
C82 O84 1.132(9) .
C82 O83 1.268(9) .
C85 C86 1.40(4) .
C85 C85 1.48(6) 2_656
C86 C87 1.56(3) .
C87 C88 1.52(3) .
C90 C91 1.540(10) .
C91 C92 1.536(10) .
C92 C93 1.524(10) .
C93 C94 1.530(14) .
C94 C97 1.69(10) 2_556
C94 C95 1.552(11) .
C95 C96 1.545(10) .
C96 C97 1.547(10) .
C97 C94 1.69(10) 2_556
